data_4332479
loop_
_publ_author_name
'Michailovski, Alexej'
'R\"uegger, Heinz'
'Sheptyakov, Denis'
'Patzke, Greta R.'

_publ_section_title
;
 Synthesis and Characterization of Novel Fluorinated Poly(oxomolybdates)
;
_journal_issue 14
_journal_name_full 'Inorganic Chemistry'
_journal_page_first 5641
_journal_page_last 5652
_journal_paper_doi 10.1021/ic0604359
_journal_volume 45
_journal_year 2006
_chemical_formula_sum 'Cs4 F6 Li2 Mo6 O24'
_chemical_formula_weight 1619.16
_chemical_name_systematic
; 
 ? 
;
_space_group_IT_number 2
_symmetry_cell_setting triclinic
_symmetry_space_group_name_Hall '-P 1'
_symmetry_space_group_name_H-M 'P -1'
_atom_sites_solution_hydrogens geom
_atom_sites_solution_primary direct
_atom_sites_solution_secondary difmap
_audit_creation_method SHELXL-97
_cell_angle_alpha 109.632(2)
_cell_angle_beta 92.343(2)
_cell_angle_gamma 113.044(2)
_cell_formula_units_Z 1
_cell_length_a 8.0761(9)
_cell_length_b 10.2724(11)
_cell_length_c 10.4169(11)
_cell_measurement_temperature 295(2)
_cell_volume 734.04(14)
_computing_structure_refinement 'SHELXL-97 (Sheldrick, 1997)'
_computing_structure_solution 'SHELXS-97 (Sheldrick, 1990)'
_diffrn_ambient_temperature 295(2)
_diffrn_measured_fraction_theta_full 0.999
_diffrn_measured_fraction_theta_max 0.885
_diffrn_measurement_device_type 'SMART Platform, CCD Detector'
_diffrn_measurement_method '\w scans'
_diffrn_radiation_monochromator graphite
_diffrn_radiation_source 'fine-focus sealed tube'
_diffrn_radiation_type MoK\a
_diffrn_radiation_wavelength 0.71073
_diffrn_reflns_av_R_equivalents 0.0449
_diffrn_reflns_av_sigmaI/netI 0.0843
_diffrn_reflns_limit_h_max 11
_diffrn_reflns_limit_h_min -11
_diffrn_reflns_limit_k_max 14
_diffrn_reflns_limit_k_min -14
_diffrn_reflns_limit_l_max 14
_diffrn_reflns_limit_l_min -14
_diffrn_reflns_number 8336
_diffrn_reflns_theta_full 25.00
_diffrn_reflns_theta_max 31.07
_diffrn_reflns_theta_min 2.12
_exptl_absorpt_coefficient_mu 7.495
_exptl_absorpt_correction_T_max 0.407
_exptl_absorpt_correction_T_min 0.064
_exptl_absorpt_correction_type empirical
_exptl_absorpt_process_details 'Sadabs, G. Sheldrick, 1997, Goettingen'
_exptl_crystal_colour colorless
_exptl_crystal_density_diffrn 3.663
_exptl_crystal_density_method 'not measured'
_exptl_crystal_description plate
_exptl_crystal_F_000 724
_exptl_crystal_size_max 0.50
_exptl_crystal_size_mid 0.16
_exptl_crystal_size_min 0.12
_refine_diff_density_max 1.764
_refine_diff_density_min -1.570
_refine_diff_density_rms 0.228
_refine_ls_extinction_coef 0.0043(2)
_refine_ls_extinction_expression Fc^*^=kFc[1+0.001xFc^2^\l^3^/sin(2\q)]^-1/4^
_refine_ls_extinction_method SHELXL
_refine_ls_goodness_of_fit_ref 0.820
_refine_ls_hydrogen_treatment none
_refine_ls_matrix_type full
_refine_ls_number_parameters 191
_refine_ls_number_reflns 4166
_refine_ls_number_restraints 0
_refine_ls_restrained_S_all 0.820
_refine_ls_R_factor_all 0.0468
_refine_ls_R_factor_gt 0.0350
_refine_ls_shift/su_max 0.001
_refine_ls_shift/su_mean 0.000
_refine_ls_structure_factor_coef Fsqd
_refine_ls_weighting_details 'calc w=1/[\s^2^(Fo^2^)+(0.0229P)^2^+0.0000P] where P=(Fo^2^+2Fc^2^)/3'
_refine_ls_weighting_scheme calc
_refine_ls_wR_factor_gt 0.0754
_refine_ls_wR_factor_ref 0.0769
_reflns_number_gt 2866
_reflns_number_total 4166
_reflns_threshold_expression >2sigma(I)
_cod_data_source_file ic0604359sup1.cif
_cod_data_source_block licscif
_cod_database_code 4332479

loop_
_symmetry_equiv_pos_as_xyz
'x, y, z'
'-x, -y, -z'

loop_
_atom_site_label
_atom_site_type_symbol
_atom_site_fract_x
_atom_site_fract_y
_atom_site_fract_z
_atom_site_U_iso_or_equiv
_atom_site_adp_type
_atom_site_occupancy
_atom_site_symmetry_multiplicity
_atom_site_calc_flag
Li1 Li 0.2138(11) 0.5301(10) -0.4314(8) 0.0084(17) Uani 1 1 d
Cs1 Cs 0.25621(6) 1.26780(6) -0.13569(5) 0.04010(14) Uani 1 1 d
Cs2 Cs 0.37599(6) 0.99690(6) 0.17972(5) 0.04227(14) Uani 1 1 d
Mo1 Mo 0.01512(7) 0.78466(6) -0.22399(5) 0.01936(12) Uani 1 1 d
Mo2 Mo -0.15850(7) 0.43297(6) -0.23073(5) 0.01992(13) Uani 1 1 d
Mo3 Mo 0.16643(7) 0.84828(6) -0.49629(5) 0.01891(12) Uani 1 1 d
F1 F -0.1814(4) 0.5508(4) -0.3741(3) 0.0233(8) Uani 1 1 d
F2 F 0.1991(4) 0.7199(4) -0.3662(3) 0.0228(7) Uani 1 1 d
F3 F 0.0367(4) 0.3924(4) -0.3715(4) 0.0240(8) Uani 1 1 d
O1 O 0.0368(5) 0.6380(4) -0.1569(4) 0.0222(9) Uani 1 1 d
O2 O -0.0158(5) 0.8332(4) -0.3836(4) 0.0209(9) Uani 1 1 d
O3 O 0.2984(5) 0.7474(5) -0.6058(4) 0.0229(9) Uani 1 1 d
O4 O -0.1584(6) 0.8123(5) -0.1514(5) 0.0327(11) Uani 1 1 d
O5 O 0.2088(6) 0.9411(5) -0.1223(4) 0.0303(10) Uani 1 1 d
O6 O -0.0857(6) 0.3541(5) -0.1336(4) 0.0314(11) Uani 1 1 d
O7 O -0.3364(6) 0.4618(5) -0.1616(5) 0.0338(11) Uani 1 1 d
O8 O 0.0885(6) 0.9070(5) -0.6105(5) 0.0291(10) Uani 1 1 d
O9 O 0.3461(6) 1.0099(5) -0.3836(5) 0.0289(10) Uani 1 1 d
O10 O 0.5518(7) 1.4301(6) 0.3441(5) 0.0436(13) Uani 1 1 d
O11 O 0.5935(7) 1.2994(7) 0.0636(5) 0.0540(16) Uani 1 1 d
O12 O 0.3759(7) 1.2510(7) -0.4980(7) 0.0632(18) Uani 1 1 d

loop_
_atom_site_aniso_label
_atom_site_aniso_U_11
_atom_site_aniso_U_22
_atom_site_aniso_U_33
_atom_site_aniso_U_23
_atom_site_aniso_U_13
_atom_site_aniso_U_12
Li1 0.010(4) 0.008(4) 0.006(4) 0.003(3) 0.000(3) 0.003(3)
Cs1 0.0343(3) 0.0390(3) 0.0422(3) 0.0097(2) 0.0012(2) 0.0165(2)
Cs2 0.0406(3) 0.0513(3) 0.0431(3) 0.0229(2) 0.0063(2) 0.0239(2)
Mo1 0.0224(3) 0.0164(3) 0.0197(3) 0.0061(2) 0.0023(2) 0.0096(2)
Mo2 0.0218(3) 0.0184(3) 0.0209(3) 0.0091(2) 0.0038(2) 0.0087(2)
Mo3 0.0205(3) 0.0148(3) 0.0215(3) 0.0078(2) 0.0008(2) 0.0073(2)
F1 0.0253(18) 0.0189(18) 0.0255(19) 0.0097(15) 0.0003(15) 0.0087(15)
F2 0.0280(18) 0.0223(19) 0.0259(19) 0.0130(15) 0.0062(15) 0.0153(16)
F3 0.0216(17) 0.0190(18) 0.0283(19) 0.0074(15) 0.0021(15) 0.0075(15)
O1 0.026(2) 0.017(2) 0.019(2) 0.0044(17) -0.0054(17) 0.0066(18)
O2 0.022(2) 0.020(2) 0.026(2) 0.0104(18) 0.0014(18) 0.0131(18)
O3 0.019(2) 0.018(2) 0.028(2) 0.0063(18) 0.0015(18) 0.0069(18)
O4 0.041(3) 0.034(3) 0.032(3) 0.015(2) 0.016(2) 0.023(2)
O5 0.038(3) 0.021(2) 0.023(2) 0.0036(19) -0.001(2) 0.009(2)
O6 0.043(3) 0.029(3) 0.026(2) 0.015(2) 0.000(2) 0.016(2)
O7 0.030(2) 0.030(3) 0.040(3) 0.011(2) 0.014(2) 0.013(2)
O8 0.040(3) 0.027(2) 0.028(2) 0.013(2) 0.005(2) 0.021(2)
O9 0.026(2) 0.023(2) 0.031(2) 0.010(2) 0.002(2) 0.0036(19)
O10 0.040(3) 0.056(4) 0.041(3) 0.015(3) 0.002(2) 0.030(3)
O11 0.038(3) 0.077(4) 0.042(3) 0.017(3) 0.001(3) 0.026(3)
O12 0.037(3) 0.046(4) 0.109(5) 0.042(4) -0.010(3) 0.013(3)

loop_
_atom_type_symbol
_atom_type_description
_atom_type_scat_dispersion_real
_atom_type_scat_dispersion_imag
_atom_type_scat_source
Li Li -0.0003 0.0001 'International Tables Vol C Tables 4.2.6.8 and 6.1.1.4'
O O 0.0106 0.0060 'International Tables Vol C Tables 4.2.6.8 and 6.1.1.4'
F F 0.0171 0.0103 'International Tables Vol C Tables 4.2.6.8 and 6.1.1.4'
Mo Mo -1.6832 0.6857 'International Tables Vol C Tables 4.2.6.8 and 6.1.1.4'
Cs Cs -0.3680 2.1192 'International Tables Vol C Tables 4.2.6.8 and 6.1.1.4'

loop_
_geom_angle_atom_site_label_1
_geom_angle_atom_site_label_2
_geom_angle_atom_site_label_3
_geom_angle
_geom_angle_site_symmetry_1
_geom_angle_site_symmetry_3
F3 Li1 F1 110.4(4) . 2_564
F3 Li1 F2 109.5(4) . .
F1 Li1 F2 111.4(4) 2_564 .
F3 Li1 O10 107.9(4) . 2_675
F1 Li1 O10 111.8(4) 2_564 2_675
F2 Li1 O10 105.8(4) . 2_675
F3 Li1 Li1 70.7(3) . 2_564
F1 Li1 Li1 71.8(3) 2_564 2_564
F2 Li1 Li1 71.9(3) . 2_564
O10 Li1 Li1 176.4(5) 2_675 2_564
F3 Li1 Cs2 128.1(3) . 2_675
F1 Li1 Cs2 121.2(3) 2_564 2_675
F2 Li1 Cs2 47.5(2) . 2_675
O10 Li1 Cs2 58.8(3) 2_675 2_675
Li1 Li1 Cs2 119.2(3) 2_564 2_675
O7 Cs1 O11 61.31(14) 1_665 .
O7 Cs1 O8 123.30(12) 1_665 2_574
O11 Cs1 O8 155.41(14) . 2_574
O7 Cs1 O6 127.80(11) 1_665 1_565
O11 Cs1 O6 142.69(13) . 1_565
O8 Cs1 O6 57.25(11) 2_574 1_565
O7 Cs1 O7 87.11(11) 1_665 2_575
O11 Cs1 O7 70.87(13) . 2_575
O8 Cs1 O7 130.79(11) 2_574 2_575
O6 Cs1 O7 73.57(11) 1_565 2_575
O7 Cs1 O5 111.24(12) 1_665 .
O11 Cs1 O5 66.81(13) . .
O8 Cs1 O5 90.68(11) 2_574 .
O6 Cs1 O5 120.92(11) 1_565 .
O7 Cs1 O5 115.02(11) 2_575 .
O7 Cs1 O9 76.53(11) 1_665 .
O11 Cs1 O9 85.50(13) . .
O8 Cs1 O9 73.46(11) 2_574 .
O6 Cs1 O9 130.65(11) 1_565 .
O7 Cs1 O9 155.76(11) 2_575 .
O5 Cs1 O9 57.11(11) . .
O7 Cs1 O4 122.66(12) 1_665 2_575
O11 Cs1 O4 64.13(13) . 2_575
O8 Cs1 O4 113.54(11) 2_574 2_575
O6 Cs1 O4 88.14(11) 1_565 2_575
O7 Cs1 O4 59.17(11) 2_575 2_575
O5 Cs1 O4 58.77(11) . 2_575
O9 Cs1 O4 115.54(11) . 2_575
O7 Cs1 F3 93.86(10) 1_665 1_565
O11 Cs1 F3 153.63(12) . 1_565
O8 Cs1 F3 45.77(9) 2_574 1_565
O6 Cs1 F3 46.20(9) 1_565 1_565
O7 Cs1 F3 101.09(10) 2_575 1_565
O5 Cs1 F3 136.16(9) . 1_565
O9 Cs1 F3 97.80(9) . 1_565
O4 Cs1 F3 134.29(9) 2_575 1_565
O7 Cs1 Mo1 125.03(8) 1_665 .
O11 Cs1 Mo1 87.73(11) . .
O8 Cs1 Mo1 70.00(8) 2_574 .
O6 Cs1 Mo1 104.78(8) 1_565 .
O7 Cs1 Mo1 126.45(8) 2_575 .
O5 Cs1 Mo1 20.93(8) . .
O9 Cs1 Mo1 55.40(7) . .
O4 Cs1 Mo1 67.29(8) 2_575 .
F3 Cs1 Mo1 115.74(5) 1_565 .
O7 Cs1 Mo2 105.23(8) 1_665 2_575
O11 Cs1 Mo2 87.21(10) . 2_575
O8 Cs1 Mo2 112.10(8) 2_574 2_575
O6 Cs1 Mo2 55.77(8) 1_565 2_575
O7 Cs1 Mo2 19.92(8) 2_575 2_575
O5 Cs1 Mo2 114.16(8) . 2_575
O9 Cs1 Mo2 170.46(8) . 2_575
O4 Cs1 Mo2 55.44(8) 2_575 2_575
F3 Cs1 Mo2 91.46(5) 1_565 2_575
Mo1 Cs1 Mo2 118.191(16) . 2_575
O7 Cs1 Mo3 94.97(8) 1_665 .
O11 Cs1 Mo3 100.53(11) . .
O8 Cs1 Mo3 56.28(8) 2_574 .
O6 Cs1 Mo3 113.06(8) 1_565 .
O7 Cs1 Mo3 168.85(9) 2_575 .
O5 Cs1 Mo3 54.07(8) . .
O9 Cs1 Mo3 19.72(7) . .
O4 Cs1 Mo3 111.06(8) 2_575 .
F3 Cs1 Mo3 89.72(5) 1_565 .
Mo1 Cs1 Mo3 44.324(12) . .
Mo2 Cs1 Mo3 159.640(16) 2_575 .
O9 Cs2 O5 151.50(12) 2_675 .
O9 Cs2 O4 142.45(12) 2_675 2_575
O5 Cs2 O4 62.58(12) . 2_575
O9 Cs2 O5 59.90(11) 2_675 2_675
O5 Cs2 O5 95.37(11) . 2_675
O4 Cs2 O5 126.22(11) 2_575 2_675
O9 Cs2 O6 90.67(11) 2_675 2_565
O5 Cs2 O6 89.56(11) . 2_565
O4 Cs2 O6 110.11(12) 2_575 2_565
O5 Cs2 O6 118.56(11) 2_675 2_565
O9 Cs2 O8 84.65(11) 2_675 1_556
O5 Cs2 O8 118.20(11) . 1_556
O4 Cs2 O8 82.55(11) 2_575 1_556
O5 Cs2 O8 144.50(11) 2_675 1_556
O6 Cs2 O8 55.25(11) 2_565 1_556
O9 Cs2 O11 87.84(12) 2_675 2_675
O5 Cs2 O11 67.55(12) . 2_675
O4 Cs2 O11 129.45(12) 2_575 2_675
O5 Cs2 O11 65.09(11) 2_675 2_675
O6 Cs2 O11 60.86(13) 2_565 2_675
O8 Cs2 O11 115.44(13) 1_556 2_675
O9 Cs2 F2 50.87(9) 2_675 2_675
O5 Cs2 F2 124.35(10) . 2_675
O4 Cs2 F2 102.39(10) 2_575 2_675
O5 Cs2 F2 48.30(9) 2_675 2_675
O6 Cs2 F2 141.50(9) 2_565 2_675
O8 Cs2 F2 111.37(10) 1_556 2_675
O11 Cs2 F2 112.03(10) 2_675 2_675
O9 Cs2 O12 76.16(12) 2_675 1_556
O5 Cs2 O12 130.19(12) . 1_556
O4 Cs2 O12 67.64(12) 2_575 1_556
O5 Cs2 O12 112.75(11) 2_675 1_556
O6 Cs2 O12 109.39(12) 2_565 1_556
O8 Cs2 O12 54.60(12) 1_556 1_556
O11 Cs2 O12 161.49(13) 2_675 1_556
F2 Cs2 O12 64.65(10) 2_675 1_556
O9 Cs2 O11 110.50(11) 2_675 .
O5 Cs2 O11 63.99(11) . .
O4 Cs2 O11 62.58(12) 2_575 .
O5 Cs2 O11 63.68(12) 2_675 .
O6 Cs2 O11 153.25(11) 2_565 .
O8 Cs2 O11 139.88(12) 1_556 .
O11 Cs2 O11 102.44(13) 2_675 .
F2 Cs2 O11 62.09(10) 2_675 .
O12 Cs2 O11 91.98(13) 1_556 .
O9 Cs2 O10 93.81(11) 2_675 .
O5 Cs2 O10 99.01(11) . .
O4 Cs2 O10 53.69(11) 2_575 .
O5 Cs2 O10 86.77(11) 2_675 .
O6 Cs2 O10 152.52(11) 2_565 .
O8 Cs2 O10 98.18(11) 1_556 .
O11 Cs2 O10 146.33(13) 2_675 .
F2 Cs2 O10 48.89(9) 2_675 .
O12 Cs2 O10 46.21(12) 1_556 .
O11 Cs2 O10 45.79(12) . .
O9 Cs2 Mo3 19.78(8) 2_675 2_675
O5 Cs2 Mo3 150.89(8) . 2_675
O4 Cs2 Mo3 125.62(9) 2_575 2_675
O5 Cs2 Mo3 56.46(8) 2_675 2_675
O6 Cs2 Mo3 109.53(7) 2_565 2_675
O8 Cs2 Mo3 90.91(8) 1_556 2_675
O11 Cs2 Mo3 102.06(9) 2_675 2_675
F2 Cs2 Mo3 32.11(5) 2_675 2_675
O12 Cs2 Mo3 65.01(8) 1_556 2_675
O11 Cs2 Mo3 93.79(8) . 2_675
O10 Cs2 Mo3 74.34(7) . 2_675
O4 Mo1 O5 104.5(2) . .
O4 Mo1 O1 101.3(2) . .
O5 Mo1 O1 98.56(19) . .
O4 Mo1 O2 99.19(19) . .
O5 Mo1 O2 101.66(19) . .
O1 Mo1 O2 146.42(17) . .
O4 Mo1 F1 90.93(18) . .
O5 Mo1 F1 163.52(17) . .
O1 Mo1 F1 72.34(14) . .
O2 Mo1 F1 81.07(15) . .
O4 Mo1 F2 167.05(18) . .
O5 Mo1 F2 86.66(18) . .
O1 Mo1 F2 83.09(15) . .
O2 Mo1 F2 71.71(14) . .
F1 Mo1 F2 78.73(12) . .
O4 Mo1 Cs1 85.87(16) . .
O5 Mo1 Cs1 43.38(15) . .
O1 Mo1 Cs1 141.28(11) . .
O2 Mo1 Cs1 66.29(12) . .
F1 Mo1 Cs1 146.15(9) . .
F2 Mo1 Cs1 98.33(8) . .
O4 Mo1 Cs2 91.69(16) . .
O5 Mo1 Cs2 36.90(15) . .
O1 Mo1 Cs2 67.13(11) . .
O2 Mo1 Cs2 138.42(12) . .
F1 Mo1 Cs2 139.10(9) . .
F2 Mo1 Cs2 101.23(8) . .
Cs1 Mo1 Cs2 74.730(13) . .
O4 Mo1 Cs2 142.05(16) . 2_675
O5 Mo1 Cs2 37.55(15) . 2_675
O1 Mo1 Cs2 89.24(12) . 2_675
O2 Mo1 Cs2 90.68(12) . 2_675
F1 Mo1 Cs2 126.90(9) . 2_675
F2 Mo1 Cs2 49.29(9) . 2_675
Cs1 Mo1 Cs2 64.738(12) . 2_675
Cs2 Mo1 Cs2 58.879(14) . 2_675
O4 Mo1 Cs2 31.33(15) . 2_575
O5 Mo1 Cs2 98.81(15) . 2_575
O1 Mo1 Cs2 132.51(13) . 2_575
O2 Mo1 Cs2 70.08(11) . 2_575
F1 Mo1 Cs2 97.39(8) . 2_575
F2 Mo1 Cs2 141.72(8) . 2_575
Cs1 Mo1 Cs2 64.050(13) . 2_575
Cs2 Mo1 Cs2 105.657(14) . 2_575
Cs2 Mo1 Cs2 128.774(18) 2_675 2_575
O4 Mo1 Cs1 40.88(15) . 2_575
O5 Mo1 Cs1 94.42(15) . 2_575
O1 Mo1 Cs1 63.56(13) . 2_575
O2 Mo1 Cs1 139.90(12) . 2_575
F1 Mo1 Cs1 93.61(9) . 2_575
F2 Mo1 Cs1 146.45(8) . 2_575
Cs1 Mo1 Cs1 105.361(14) . 2_575
Cs2 Mo1 Cs1 63.742(14) . 2_575
Cs2 Mo1 Cs1 122.377(15) 2_675 2_575
Cs2 Mo1 Cs1 71.296(12) 2_575 2_575
O6 Mo2 O7 104.7(2) . .
O6 Mo2 O3 99.93(19) . 2_564
O7 Mo2 O3 98.93(19) . 2_564
O6 Mo2 O1 100.09(19) . .
O7 Mo2 O1 101.7(2) . .
O3 Mo2 O1 146.38(17) 2_564 .
O6 Mo2 F1 164.90(18) . .
O7 Mo2 F1 89.63(18) . .
O3 Mo2 F1 82.16(15) 2_564 .
O1 Mo2 F1 71.81(14) . .
O6 Mo2 F3 88.70(18) . .
O7 Mo2 F3 165.18(18) . .
O3 Mo2 F3 72.05(14) 2_564 .
O1 Mo2 F3 81.70(15) . .
F1 Mo2 F3 77.66(12) . .
O6 Mo2 Cs2 44.16(15) . 2_565
O7 Mo2 Cs2 86.76(15) . 2_565
O3 Mo2 Cs2 63.05(12) 2_564 2_565
O1 Mo2 Cs2 143.93(12) . 2_565
F1 Mo2 Cs2 143.91(9) . 2_565
F3 Mo2 Cs2 98.97(9) . 2_565
O6 Mo2 Cs1 90.88(16) . 2_575
O7 Mo2 Cs1 39.73(15) . 2_575
O3 Mo2 Cs1 138.52(12) 2_564 2_575
O1 Mo2 Cs1 67.59(12) . 2_575
F1 Mo2 Cs1 97.40(9) . 2_575
F3 Mo2 Cs1 148.72(8) . 2_575
Cs2 Mo2 Cs1 102.382(16) 2_565 2_575
O8 Mo3 O9 104.3(2) . .
O8 Mo3 O2 100.54(19) . .
O9 Mo3 O2 99.96(19) . .
O8 Mo3 O3 100.7(2) . .
O9 Mo3 O3 99.79(19) . .
O2 Mo3 O3 146.27(17) . .
O8 Mo3 F3 88.02(18) . 2_564
O9 Mo3 F3 166.64(17) . 2_564
O2 Mo3 F3 82.56(15) . 2_564
O3 Mo3 F3 72.34(14) . 2_564
O8 Mo3 F2 165.48(18) . .
O9 Mo3 F2 89.51(17) . .
O2 Mo3 F2 72.13(14) . .
O3 Mo3 F2 80.98(15) . .
F3 Mo3 F2 78.72(12) 2_564 .
O8 Mo3 Cs2 140.24(15) . 2_675
O9 Mo3 Cs2 37.47(15) . 2_675
O2 Mo3 Cs2 97.88(12) . 2_675
O3 Mo3 Cs2 81.86(12) . 2_675
F3 Mo3 Cs2 129.31(9) 2_564 2_675
F2 Mo3 Cs2 54.22(9) . 2_675
O8 Mo3 Cs2 45.40(15) . 1_554
O9 Mo3 Cs2 86.40(15) . 1_554
O2 Mo3 Cs2 145.44(11) . 1_554
O3 Mo3 Cs2 62.92(12) . 1_554
F3 Mo3 Cs2 99.01(9) 2_564 1_554
F2 Mo3 Cs2 142.28(9) . 1_554
Cs2 Mo3 Cs2 106.970(15) 2_675 1_554
O8 Mo3 Cs1 92.59(15) . .
O9 Mo3 Cs1 41.67(15) . .
O2 Mo3 Cs1 62.69(12) . .
O3 Mo3 Cs1 141.44(12) . .
F3 Mo3 Cs1 144.78(9) 2_564 .
F2 Mo3 Cs1 94.87(9) . .
Cs2 Mo3 Cs1 65.499(12) 2_675 .
Cs2 Mo3 Cs1 106.326(17) 1_554 .
Li1 F1 Mo1 128.1(3) 2_564 .
Li1 F1 Mo2 126.3(3) 2_564 .
Mo1 F1 Mo2 94.31(12) . .
Li1 F2 Mo3 126.4(3) . .
Li1 F2 Mo1 126.9(3) . .
Mo3 F2 Mo1 93.63(12) . .
Li1 F2 Cs2 108.6(3) . 2_675
Mo3 F2 Cs2 93.67(11) . 2_675
Mo1 F2 Cs2 100.79(11) . 2_675
Li1 F3 Mo3 126.7(3) . 2_564
Li1 F3 Mo2 129.2(3) . .
Mo3 F3 Mo2 93.41(12) 2_564 .
Li1 F3 Cs1 111.5(3) . 1_545
Mo3 F3 Cs1 93.49(10) 2_564 1_545
Mo2 F3 Cs1 93.11(10) . 1_545
Mo1 O1 Mo2 117.78(19) . .
Mo3 O2 Mo1 118.62(19) . .
Mo3 O3 Mo2 117.3(2) . 2_564
Mo1 O4 Cs2 132.5(2) . 2_575
Mo1 O4 Cs1 120.1(2) . 2_575
Cs2 O4 Cs1 105.66(12) 2_575 2_575
Mo1 O5 Cs2 124.1(2) . .
Mo1 O5 Cs1 115.7(2) . .
Cs2 O5 Cs1 109.39(12) . .
Mo1 O5 Cs2 124.0(2) . 2_675
Cs2 O5 Cs2 84.63(11) . 2_675
Cs1 O5 Cs2 91.40(11) . 2_675
Mo2 O6 Cs1 130.9(2) . 1_545
Mo2 O6 Cs2 114.7(2) . 2_565
Cs1 O6 Cs2 91.62(11) 1_545 2_565
Mo2 O7 Cs1 139.5(2) . 1_445
Mo2 O7 Cs1 120.4(2) . 2_575
Cs1 O7 Cs1 92.89(11) 1_445 2_575
Mo3 O8 Cs1 132.0(2) . 2_574
Mo3 O8 Cs2 113.29(19) . 1_554
Cs1 O8 Cs2 91.09(11) 2_574 1_554
Mo3 O9 Cs2 122.7(2) . 2_675
Mo3 O9 Cs1 118.61(19) . .
Cs2 O9 Cs1 93.79(11) 2_675 .
Li1 O10 Cs2 96.0(3) 2_675 .
Cs1 O11 Cs2 91.59(13) . 2_675
Cs1 O11 Cs2 101.70(14) . .
Cs2 O11 Cs2 77.56(13) 2_675 .

loop_
_geom_bond_atom_site_label_1
_geom_bond_atom_site_label_2
_geom_bond_distance
_geom_bond_site_symmetry_2
Li1 F3 1.876(9) .
Li1 F1 1.876(9) 2_564
Li1 F2 1.891(9) .
Li1 O10 1.893(9) 2_675
Li1 Li1 3.417(16) 2_564
Li1 Cs2 4.425(8) 2_675
Cs1 O7 3.189(4) 1_665
Cs1 O11 3.198(5) .
Cs1 O8 3.203(4) 2_574
Cs1 O6 3.213(5) 1_565
Cs1 O7 3.220(5) 2_575
Cs1 O5 3.278(4) .
Cs1 O9 3.358(5) .
Cs1 O4 3.403(4) 2_575
Cs1 F3 3.788(3) 1_565
Cs1 Mo1 4.2999(9) .
Cs1 Mo2 4.3477(8) 2_575
Cs1 Mo3 4.4340(8) .
Cs2 O9 3.064(4) 2_675
Cs2 O5 3.144(4) .
Cs2 O4 3.172(4) 2_575
Cs2 O5 3.280(5) 2_675
Cs2 O6 3.294(5) 2_565
Cs2 O8 3.333(4) 1_556
Cs2 O11 3.347(6) 2_675
Cs2 F2 3.443(3) 2_675
Cs2 O12 3.492(7) 1_556
Cs2 O11 3.554(6) .
Cs2 O10 3.806(5) .
Cs2 Mo3 4.2354(8) 2_675
Mo1 O4 1.694(4) .
Mo1 O5 1.704(4) .
Mo1 O1 1.921(4) .
Mo1 O2 1.923(4) .
Mo1 F1 2.241(3) .
Mo1 F2 2.266(3) .
Mo1 Cs2 4.4621(9) 2_675
Mo1 Cs2 4.4941(8) 2_575
Mo1 Cs1 4.4982(8) 2_575
Mo2 O6 1.703(4) .
Mo2 O7 1.716(4) .
Mo2 O3 1.921(4) 2_564
Mo2 O1 1.931(4) .
Mo2 F1 2.257(3) .
Mo2 F3 2.258(3) .
Mo2 Cs2 4.2951(8) 2_565
Mo2 Cs1 4.3476(8) 2_575
Mo3 O8 1.701(4) .
Mo3 O9 1.704(4) .
Mo3 O2 1.911(4) .
Mo3 O3 1.919(4) .
Mo3 F3 2.248(3) 2_564
Mo3 F2 2.256(3) .
Mo3 Cs2 4.2355(8) 2_675
Mo3 Cs2 4.3002(8) 1_554
F1 Li1 1.876(9) 2_564
F2 Cs2 3.443(3) 2_675
F3 Mo3 2.248(3) 2_564
F3 Cs1 3.788(3) 1_545
O3 Mo2 1.921(4) 2_564
O4 Cs2 3.172(4) 2_575
O4 Cs1 3.403(4) 2_575
O5 Cs2 3.280(5) 2_675
O6 Cs1 3.213(5) 1_545
O6 Cs2 3.294(5) 2_565
O7 Cs1 3.189(4) 1_445
O7 Cs1 3.220(5) 2_575
O8 Cs1 3.203(4) 2_574
O8 Cs2 3.333(4) 1_554
O9 Cs2 3.064(4) 2_675
O10 Li1 1.893(9) 2_675
O11 Cs2 3.347(6) 2_675
O12 Cs2 3.492(7) 1_554
